data_4123903
loop_
_publ_author_name
'Lilio, Alyssia M.'
'Reineke, Mark H.'
'Moore, Curtis E.'
'Rheingold, Arnold L.'
'Takase, Michael K.'
'Kubiak, Clifford P.'

_publ_section_title
;
 Incorporation of Pendant Bases into Rh(diphosphine)2 Complexes:
 Synthesis, Thermodynamic Studies, And Catalytic CO2 Hydrogenation
 Activity of [Rh(P2N2)2](+) Complexes.
;
_journal_issue 25
_journal_name_full 'Journal of the American Chemical Society'
_journal_page_first 8251
_journal_page_last 8260
_journal_paper_doi 10.1021/jacs.5b04291
_journal_volume 137
_journal_year 2015
_chemical_formula_moiety 'C60 H64 N4 O4 P4 Rh, B F4, C2 H3 N'
_chemical_formula_sum 'C62 H67 B F4 N5 O4 P4 Rh'
_chemical_formula_weight 1259.80
_space_group_crystal_system monoclinic
_space_group_IT_number 14
_space_group_name_Hall '-P 2ybc'
_space_group_name_H-M_alt 'P 1 21/c 1'
_symmetry_space_group_name_Hall '-P 2ybc'
_symmetry_space_group_name_H-M 'P 1 21/c 1'
_atom_sites_solution_hydrogens geom
_atom_sites_solution_primary direct
_atom_sites_solution_secondary difmap
_audit_creation_date 2015-04-22
_audit_creation_method
;
Olex2 1.2-beta
(compiled 2015.01.26 svn.r3150 for OlexSys, GUI svn.r4998)
;
_cell_angle_alpha 90
_cell_angle_beta 94.522(4)
_cell_angle_gamma 90
_cell_formula_units_Z 4
_cell_length_a 12.8250(11)
_cell_length_b 17.1647(16)
_cell_length_c 26.185(2)
_cell_measurement_reflns_used 9890
_cell_measurement_temperature 100
_cell_measurement_theta_max 24.392
_cell_measurement_theta_min 2.179
_cell_volume 5746.4(9)
_computing_cell_refinement 'SAINT v8.34A (Bruker, 2013)'
_computing_data_collection 'APEX2 v2013.6-2 (Bruker, 2013)'
_computing_data_reduction 'SAINT v8.34A (Bruker, 2013)'
_computing_molecular_graphics 'Olex2 (Dolomanov et al., 2009)'
_computing_publication_material 'Olex2 (Dolomanov et al., 2009)'
_computing_structure_refinement 'XL (Sheldrick, 2008)'
_computing_structure_solution 'XT (Sheldrick, 2008)'
_diffrn_ambient_temperature 100
_diffrn_detector 'Bruker APEX CCD'
_diffrn_detector_area_resol_mean 8.0
_diffrn_detector_type 'CCD Area Detector'
_diffrn_measured_fraction_theta_full 0.999
_diffrn_measured_fraction_theta_max 0.995
_diffrn_measurement_device 'Kappa Four-Circle Diffractometer'
_diffrn_measurement_device_type 'Bruker X8 APEX Mo'
_diffrn_measurement_method '\w and \f scans'
_diffrn_radiation_monochromator graphite
_diffrn_radiation_probe x-ray
_diffrn_radiation_type MoK\a
_diffrn_radiation_wavelength 0.71073
_diffrn_reflns_av_R_equivalents 0.0992
_diffrn_reflns_av_unetI/netI 0.0681
_diffrn_reflns_laue_measured_fraction_full 0.999
_diffrn_reflns_laue_measured_fraction_max 0.995
_diffrn_reflns_limit_h_max 15
_diffrn_reflns_limit_h_min -16
_diffrn_reflns_limit_k_max 21
_diffrn_reflns_limit_k_min -21
_diffrn_reflns_limit_l_max 32
_diffrn_reflns_limit_l_min -22
_diffrn_reflns_number 94846
_diffrn_reflns_point_group_measured_fraction_full 0.999
_diffrn_reflns_point_group_measured_fraction_max 0.995
_diffrn_reflns_theta_full 25.242
_diffrn_reflns_theta_max 26.454
_diffrn_reflns_theta_min 2.316
_diffrn_source 'sealed tube'
_diffrn_source_type fine-focus
_diffrn_standards_number 0
_exptl_absorpt_coefficient_mu 0.475
_exptl_absorpt_correction_T_max 0.7454
_exptl_absorpt_correction_T_min 0.7033
_exptl_absorpt_correction_type multi-scan
_exptl_absorpt_process_details
'SADABS-2014/2 (Bruker,2014/2) was used for absorption correction. wR2(int) was 0.0799 before and 0.0747 after correction. The Ratio of minimum to maximum transmission is 0.9435. The \l/2 correction factor is 0.00150.'
_exptl_crystal_colour yellow
_exptl_crystal_density_diffrn 1.456
_exptl_crystal_description block
_exptl_crystal_F_000 2608
_exptl_crystal_size_max 0.05
_exptl_crystal_size_mid 0.05
_exptl_crystal_size_min 0.05
_refine_diff_density_max 0.798
_refine_diff_density_min -0.448
_refine_diff_density_rms 0.090
_refine_ls_extinction_method none
_refine_ls_goodness_of_fit_ref 1.009
_refine_ls_hydrogen_treatment constr
_refine_ls_matrix_type full
_refine_ls_number_parameters 735
_refine_ls_number_reflns 11794
_refine_ls_number_restraints 0
_refine_ls_restrained_S_all 1.009
_refine_ls_R_factor_all 0.0740
_refine_ls_R_factor_gt 0.0422
_refine_ls_shift/su_max 0.000
_refine_ls_shift/su_mean 0.000
_refine_ls_structure_factor_coef Fsqd
_refine_ls_weighting_details 'w=1/[\s^2^(Fo^2^)+(0.0204P)^2^+7.5866P] where P=(Fo^2^+2Fc^2^)/3'
_refine_ls_weighting_scheme calc
_refine_ls_wR_factor_gt 0.0731
_refine_ls_wR_factor_ref 0.0840
_reflns_Friedel_coverage 0.000
_reflns_number_gt 8652
_reflns_number_total 11794
_reflns_threshold_expression 'I > 2\s(I)'
_cod_data_source_file ja5b04291_si_003.cif
_cod_data_source_block kub_mhr_10_2_2014_0m(1)
_cod_depositor_comments
;
The following automatic conversions were performed:

'_diffrn_radiation_probe' value 'X-ray' changed to 'x-ray' according
to
/usr/data/users/saulius/crontab/automatic-downloads/current/ACS/lib/dictionaries/cif_core.dic
dictionary named 'cif_core.dic' version 2.4.2 from 2011-04-26.

Automatic conversion script
Id: cif_fix_values 3271 2015-04-21 07:52:19Z andrius 
;
_cod_original_cell_volume 5746.3(9)
_cod_database_code 4123903
_shelx_space_group_comment
;
The symmetry employed for this shelxl refinement is uniquely defined
by the following loop, which should always be used as a source of
symmetry information in preference to the above space-group names.
They are only intended as comments.
;
_olex2_refinement_description
;
1. Fixed Uiso
 At 1.2 times of:
  All C(H) groups, All C(H,H) groups
 At 1.5 times of:
  All C(H,H,H) groups
2.a Secondary CH2 refined with riding coordinates:
 C1(H1A,H1B), C3(H3A,H3B), C4(H4A,H4B), C11(H11A,H11B), C13(H13A,H13B),
 C32(H32A,H32B), C33(H33A,H33B), C41(H41A,H41B)
2.b Aromatic/amide H refined with riding coordinates:
 C1B(H1BA), C6(H6), C7(H7), C8(H8), C9(H9), C10(H10), C15(H15), C16(H16),
 C18(H18), C19(H19), C21(H21), C22(H22), C25(H25), C26(H26), C28(H28), C29(H29),
  C30(H30), C31(H31), C35(H35), C36(H36), C39(H39), C40(H40), C44(H44),
 C45(H45), C48(H48), C49(H49), C51(H51), C52(H52), C53(H53), C54(H54), C55(H55),
  C57(H57), C58(H58), C59(H59), C60(H60), C61(H61)
2.c Idealised Me refined as rotating group:
 C1A(H1AA,H1AB,H1AC), C24(H24A,H24B,H24C), C38(H38A,H38B,H38C), C47(H47A,H47B,
 H47C), C67(H67A,H67B,H67C)
;
_shelx_shelxl_version_number 2014/7
_olex2_submission_special_instructions 'No special instructions were received'

loop_
_space_group_symop_operation_xyz
'x, y, z'
'-x, y+1/2, -z+1/2'
'-x, -y, -z'
'x, -y-1/2, z-1/2'

loop_
_atom_site_label
_atom_site_type_symbol
_atom_site_fract_x
_atom_site_fract_y
_atom_site_fract_z
_atom_site_U_iso_or_equiv
_atom_site_adp_type
_atom_site_occupancy
_atom_site_site_symmetry_order
_atom_site_calc_flag
_atom_site_refinement_flags_posn
Rh1 Rh 0.45619(2) 0.17488(2) 0.16022(2) 0.00967(6) Uani 1 1 d .
P1 P 0.57124(6) 0.10686(4) 0.11540(3) 0.01099(16) Uani 1 1 d .
P2 P 0.31734(6) 0.23514(4) 0.19330(3) 0.00993(16) Uani 1 1 d .
P3 P 0.48149(6) 0.07067(4) 0.21473(3) 0.01191(17) Uani 1 1 d .
P4 P 0.47287(6) 0.29348(4) 0.12282(3) 0.01065(16) Uani 1 1 d .
O1 O 0.02839(16) 0.03618(13) 0.05008(9) 0.0261(5) Uani 1 1 d .
O2 O 1.02183(17) -0.16345(14) 0.24970(9) 0.0316(6) Uani 1 1 d .
O3 O 0.77661(16) 0.22099(12) 0.36260(8) 0.0226(5) Uani 1 1 d .
O5 O 0.00677(16) 0.59645(12) 0.06031(8) 0.0207(5) Uani 1 1 d .
N1 N 0.43877(19) -0.02314(14) 0.12901(9) 0.0144(5) Uani 1 1 d .
N2 N 0.46445(18) 0.34689(13) 0.22487(9) 0.0121(5) Uani 1 1 d .
N12 N 0.68450(18) 0.03604(14) 0.19627(9) 0.0137(5) Uani 1 1 d .
N42 N 0.27119(18) 0.34582(13) 0.11788(9) 0.0140(6) Uani 1 1 d .
C1 C 0.4647(2) -0.02745(16) 0.18375(11) 0.0138(6) Uani 1 1 d .
H1A H 0.5303 -0.0575 0.1903 0.017 Uiso 1 1 calc R
H1B H 0.4086 -0.0560 0.1997 0.017 Uiso 1 1 calc R
C1A C 1.0567(3) -0.1781(2) 0.30085(13) 0.0341(9) Uani 1 1 d .
H1AA H 1.1072 -0.2211 0.3023 0.051 Uiso 1 1 calc GR
H1AB H 0.9971 -0.1922 0.3201 0.051 Uiso 1 1 calc GR
H1AC H 1.0904 -0.1312 0.3159 0.051 Uiso 1 1 calc GR
C1B C 0.4318(3) 0.06126(18) 0.36802(13) 0.0252(8) Uani 1 1 d .
H1BA H 0.4683 0.0760 0.3995 0.030 Uiso 1 1 calc R
C3 C 0.5245(2) 0.00417(17) 0.10077(11) 0.0155(7) Uani 1 1 d .
H3A H 0.5026 0.0008 0.0637 0.019 Uiso 1 1 calc R
H3B H 0.5843 -0.0317 0.1077 0.019 Uiso 1 1 calc R
C4 C 0.3557(2) 0.33121(17) 0.08464(11) 0.0138(6) Uani 1 1 d .
H4A H 0.3737 0.3802 0.0674 0.017 Uiso 1 1 calc R
H4B H 0.3323 0.2928 0.0580 0.017 Uiso 1 1 calc R
C5 C 0.6094(2) 0.13660(16) 0.05256(11) 0.0114(6) Uani 1 1 d .
C6 C 0.7121(2) 0.13445(18) 0.03954(12) 0.0203(7) Uani 1 1 d .
H6 H 0.7669 0.1229 0.0650 0.024 Uiso 1 1 calc R
C7 C 0.7352(3) 0.14906(19) -0.01040(12) 0.0255(8) Uani 1 1 d .
H7 H 0.8057 0.1470 -0.0191 0.031 Uiso 1 1 calc R
C8 C 0.6567(3) 0.16653(17) -0.04727(12) 0.0212(7) Uani 1 1 d .
H8 H 0.6729 0.1756 -0.0815 0.025 Uiso 1 1 calc R
C9 C 0.5542(2) 0.17097(18) -0.03476(11) 0.0203(7) Uani 1 1 d .
H9 H 0.5000 0.1837 -0.0602 0.024 Uiso 1 1 calc R
C10 C 0.5311(2) 0.15676(17) 0.01519(12) 0.0179(7) Uani 1 1 d .
H10 H 0.4608 0.1608 0.0240 0.022 Uiso 1 1 calc R
C11 C 0.6980(2) 0.08726(17) 0.15267(11) 0.0150(7) Uani 1 1 d .
H11A H 0.7469 0.0627 0.1300 0.018 Uiso 1 1 calc R
H11B H 0.7292 0.1371 0.1652 0.018 Uiso 1 1 calc R
C13 C 0.6236(2) 0.06642(17) 0.23657(11) 0.0148(7) Uani 1 1 d .
H13A H 0.6488 0.1193 0.2463 0.018 Uiso 1 1 calc R
H13B H 0.6338 0.0326 0.2672 0.018 Uiso 1 1 calc R
C14 C 0.7733(2) -0.01111(16) 0.21211(11) 0.0127(6) Uani 1 1 d .
C15 C 0.8083(2) -0.06538(17) 0.17720(12) 0.0170(7) Uani 1 1 d .
H15 H 0.7743 -0.0685 0.1437 0.020 Uiso 1 1 calc R
C16 C 0.8911(2) -0.11423(18) 0.19082(12) 0.0200(7) Uani 1 1 d .
H16 H 0.9147 -0.1498 0.1665 0.024 Uiso 1 1 calc R
C17 C 0.9402(2) -0.11170(18) 0.24004(12) 0.0190(7) Uani 1 1 d .
C18 C 0.9065(2) -0.05903(18) 0.27494(11) 0.0166(7) Uani 1 1 d .
H18 H 0.9395 -0.0572 0.3087 0.020 Uiso 1 1 calc R
C19 C 0.8238(2) -0.00834(17) 0.26085(12) 0.0152(7) Uani 1 1 d .
H19 H 0.8020 0.0284 0.2850 0.018 Uiso 1 1 calc R
C20 C 0.3352(2) -0.00318(17) 0.11165(12) 0.0157(7) Uani 1 1 d .
C21 C 0.2512(2) -0.03641(17) 0.13501(12) 0.0169(7) Uani 1 1 d .
H21 H 0.2649 -0.0683 0.1644 0.020 Uiso 1 1 calc R
C22 C 0.1483(2) -0.02372(18) 0.11609(12) 0.0184(7) Uani 1 1 d .
H22 H 0.0926 -0.0466 0.1327 0.022 Uiso 1 1 calc R
C23 C 0.1266(2) 0.02212(18) 0.07306(12) 0.0197(7) Uani 1 1 d .
C24 C -0.0569(2) -0.0008(2) 0.07183(14) 0.0284(8) Uani 1 1 d .
H24A H -0.1214 0.0088 0.0501 0.043 Uiso 1 1 calc GR
H24B H -0.0641 0.0204 0.1061 0.043 Uiso 1 1 calc GR
H24C H -0.0439 -0.0570 0.0742 0.043 Uiso 1 1 calc GR
C25 C 0.2092(3) 0.05613(19) 0.05004(13) 0.0235(8) Uani 1 1 d .
H25 H 0.1951 0.0880 0.0207 0.028 Uiso 1 1 calc R
C26 C 0.3112(3) 0.04437(18) 0.06909(12) 0.0204(7) Uani 1 1 d .
H26 H 0.3662 0.0691 0.0530 0.025 Uiso 1 1 calc R
C27 C 0.4220(2) 0.05566(16) 0.27549(11) 0.0146(7) Uani 1 1 d .
C28 C 0.3235(2) 0.02173(17) 0.27582(12) 0.0167(7) Uani 1 1 d .
H28 H 0.2853 0.0089 0.2444 0.020 Uiso 1 1 calc R
C29 C 0.2809(3) 0.00647(18) 0.32194(13) 0.0228(8) Uani 1 1 d .
H29 H 0.2139 -0.0172 0.3220 0.027 Uiso 1 1 calc R
C30 C 0.3355(3) 0.02569(19) 0.36778(13) 0.0260(8) Uani 1 1 d .
H30 H 0.3066 0.0143 0.3992 0.031 Uiso 1 1 calc R
C31 C 0.4753(3) 0.07553(17) 0.32215(12) 0.0181(7) Uani 1 1 d .
H31 H 0.5423 0.0992 0.3225 0.022 Uiso 1 1 calc R
C32 C 0.3551(2) 0.32632(17) 0.22905(11) 0.0138(6) Uani 1 1 d .
H32A H 0.3101 0.3696 0.2155 0.017 Uiso 1 1 calc R
H32B H 0.3429 0.3193 0.2656 0.017 Uiso 1 1 calc R
C33 C 0.4859(2) 0.37128(16) 0.17391(11) 0.0123(6) Uani 1 1 d .
H33A H 0.5580 0.3922 0.1754 0.015 Uiso 1 1 calc R
H33B H 0.4378 0.4145 0.1634 0.015 Uiso 1 1 calc R
C34 C 0.5432(2) 0.30794(16) 0.25606(11) 0.0127(6) Uani 1 1 d .
C35 C 0.6485(2) 0.31244(16) 0.24620(11) 0.0141(6) Uani 1 1 d .
H35 H 0.6663 0.3352 0.2150 0.017 Uiso 1 1 calc R
C36 C 0.7281(2) 0.28469(18) 0.28066(12) 0.0187(7) Uani 1 1 d .
H36 H 0.7991 0.2898 0.2731 0.022 Uiso 1 1 calc R
C37 C 0.7042(2) 0.24977(16) 0.32587(11) 0.0149(7) Uani 1 1 d .
C38 C 0.8836(2) 0.2399(2) 0.35730(14) 0.0317(9) Uani 1 1 d .
H38A H 0.9042 0.2199 0.3245 0.048 Uiso 1 1 calc GR
H38B H 0.9276 0.2162 0.3854 0.048 Uiso 1 1 calc GR
H38C H 0.8925 0.2966 0.3583 0.048 Uiso 1 1 calc GR
C39 C 0.6003(2) 0.24356(17) 0.33594(11) 0.0164(7) Uani 1 1 d .
H39 H 0.5831 0.2199 0.3670 0.020 Uiso 1 1 calc R
C40 C 0.5206(2) 0.27104(17) 0.30178(11) 0.0160(7) Uani 1 1 d .
H40 H 0.4499 0.2648 0.3094 0.019 Uiso 1 1 calc R
C41 C 0.2269(2) 0.27639(17) 0.14044(11) 0.0154(7) Uani 1 1 d .
H41A H 0.2130 0.2364 0.1135 0.019 Uiso 1 1 calc R
H41B H 0.1594 0.2901 0.1541 0.019 Uiso 1 1 calc R
C43 C 0.1999(2) 0.40667(17) 0.10123(11) 0.0131(6) Uani 1 1 d .
C44 C 0.2377(2) 0.48296(17) 0.09977(11) 0.0147(7) Uani 1 1 d .
H44 H 0.3100 0.4926 0.1082 0.018 Uiso 1 1 calc R
C45 C 0.1718(2) 0.54493(18) 0.08621(11) 0.0169(7) Uani 1 1 d .
H45 H 0.1990 0.5964 0.0855 0.020 Uiso 1 1 calc R
C46 C 0.0654(2) 0.53172(17) 0.07358(11) 0.0151(7) Uani 1 1 d .
C47 C -0.1044(2) 0.58663(19) 0.05369(13) 0.0225(7) Uani 1 1 d .
H47A H -0.1222 0.5530 0.0240 0.034 Uiso 1 1 calc GR
H47B H -0.1378 0.6376 0.0480 0.034 Uiso 1 1 calc GR
H47C H -0.1291 0.5626 0.0845 0.034 Uiso 1 1 calc GR
C48 C 0.0266(2) 0.45640(17) 0.07506(11) 0.0163(7) Uani 1 1 d .
H48 H -0.0458 0.4468 0.0670 0.020 Uiso 1 1 calc R
C49 C 0.0944(2) 0.39447(17) 0.08843(11) 0.0151(7) Uani 1 1 d .
H49 H 0.0674 0.3429 0.0887 0.018 Uiso 1 1 calc R
C50 C 0.2200(2) 0.18728(16) 0.22954(11) 0.0123(6) Uani 1 1 d .
C51 C 0.2099(2) 0.20137(17) 0.28137(11) 0.0144(7) Uani 1 1 d .
H51 H 0.2579 0.2352 0.2999 0.017 Uiso 1 1 calc R
C52 C 0.1305(2) 0.16646(17) 0.30616(12) 0.0189(7) Uani 1 1 d .
H52 H 0.1241 0.1765 0.3415 0.023 Uiso 1 1 calc R
C53 C 0.0604(2) 0.11698(18) 0.27943(13) 0.0216(7) Uani 1 1 d .
H53 H 0.0055 0.0936 0.2964 0.026 Uiso 1 1 calc R
C54 C 0.0701(2) 0.10150(18) 0.22822(12) 0.0211(7) Uani 1 1 d .
H54 H 0.0227 0.0669 0.2101 0.025 Uiso 1 1 calc R
C55 C 0.1494(2) 0.13668(17) 0.20342(12) 0.0168(7) Uani 1 1 d .
H55 H 0.1557 0.1261 0.1682 0.020 Uiso 1 1 calc R
C56 C 0.5789(2) 0.32105(17) 0.08364(11) 0.0127(6) Uani 1 1 d .
C57 C 0.6819(2) 0.31200(16) 0.10470(11) 0.0155(7) Uani 1 1 d .
H57 H 0.6945 0.2894 0.1377 0.019 Uiso 1 1 calc R
C58 C 0.7656(2) 0.33533(17) 0.07830(12) 0.0183(7) Uani 1 1 d .
H58 H 0.8349 0.3291 0.0933 0.022 Uiso 1 1 calc R
C59 C 0.7486(2) 0.36771(19) 0.03007(12) 0.0220(8) Uani 1 1 d .
H59 H 0.8060 0.3844 0.0120 0.026 Uiso 1 1 calc R
C60 C 0.6477(3) 0.3755(2) 0.00846(13) 0.0289(8) Uani 1 1 d .
H60 H 0.6358 0.3971 -0.0249 0.035 Uiso 1 1 calc R
C61 C 0.5635(2) 0.35235(19) 0.03475(12) 0.0227(8) Uani 1 1 d .
H61 H 0.4944 0.3579 0.0192 0.027 Uiso 1 1 calc R
F6 F 0.15799(16) 0.21790(13) -0.08614(8) 0.0426(6) Uani 1 1 d .
F62 F 0.28070(18) 0.12869(13) -0.05883(9) 0.0510(6) Uani 1 1 d .
F63 F 0.2884(2) 0.25072(17) -0.02801(10) 0.0760(9) Uani 1 1 d .
F64 F 0.32335(17) 0.22575(14) -0.11049(8) 0.0509(6) Uani 1 1 d .
B2 B 0.2635(3) 0.2073(3) -0.07088(16) 0.0324(10) Uani 1 1 d .
N65 N -0.0406(2) 0.19911(18) 0.09921(13) 0.0362(8) Uani 1 1 d .
C66 C -0.0134(3) 0.2049(2) 0.05918(16) 0.0306(9) Uani 1 1 d .
C67 C 0.0219(3) 0.2149(2) 0.00783(15) 0.0440(10) Uani 1 1 d .
H67A H 0.0119 0.1661 -0.0114 0.066 Uiso 1 1 calc GR
H67B H 0.0963 0.2289 0.0105 0.066 Uiso 1 1 calc GR
H67C H -0.0186 0.2565 -0.0100 0.066 Uiso 1 1 calc GR

loop_
_atom_site_aniso_label
_atom_site_aniso_U_11
_atom_site_aniso_U_22
_atom_site_aniso_U_33
_atom_site_aniso_U_23
_atom_site_aniso_U_13
_atom_site_aniso_U_12
Rh1 0.01129(12) 0.00810(11) 0.00998(12) 0.00097(10) 0.00307(8) 0.00059(10)
P1 0.0121(4) 0.0111(4) 0.0100(4) 0.0012(3) 0.0023(3) 0.0009(3)
P2 0.0102(4) 0.0087(4) 0.0110(4) 0.0005(3) 0.0020(3) -0.0001(3)
P3 0.0140(4) 0.0101(4) 0.0120(4) 0.0018(3) 0.0035(3) 0.0009(3)
P4 0.0111(4) 0.0103(4) 0.0106(4) 0.0011(3) 0.0014(3) -0.0002(3)
O1 0.0182(12) 0.0315(14) 0.0281(13) 0.0025(11) -0.0008(10) -0.0027(10)
O2 0.0280(13) 0.0441(16) 0.0223(13) 0.0101(12) 0.0009(10) 0.0224(12)
O3 0.0213(12) 0.0247(13) 0.0212(12) 0.0055(10) -0.0010(10) 0.0031(10)
O5 0.0158(12) 0.0139(11) 0.0319(13) 0.0029(10) -0.0010(10) 0.0040(9)
N1 0.0188(14) 0.0115(13) 0.0132(14) -0.0012(11) 0.0043(11) -0.0042(11)
N2 0.0132(13) 0.0093(12) 0.0139(13) -0.0008(10) 0.0027(10) -0.0025(10)
N12 0.0122(13) 0.0187(14) 0.0106(13) 0.0042(11) 0.0028(10) 0.0044(11)
N42 0.0123(13) 0.0121(13) 0.0182(14) 0.0071(11) 0.0040(11) 0.0012(10)
C1 0.0158(16) 0.0093(15) 0.0167(16) 0.0033(13) 0.0035(13) 0.0000(12)
C1A 0.0215(19) 0.050(2) 0.031(2) 0.0176(19) 0.0051(15) 0.0165(18)
C1B 0.039(2) 0.0174(17) 0.0203(19) -0.0016(14) 0.0104(16) 0.0023(15)
C3 0.0205(17) 0.0149(16) 0.0118(16) -0.0012(13) 0.0050(13) 0.0013(13)
C4 0.0151(16) 0.0140(15) 0.0125(15) 0.0026(13) 0.0020(12) -0.0013(13)
C5 0.0139(16) 0.0080(14) 0.0128(16) -0.0020(12) 0.0042(12) -0.0003(12)
C6 0.0184(17) 0.0250(18) 0.0180(18) 0.0068(14) 0.0043(14) 0.0054(14)
C7 0.0242(19) 0.032(2) 0.0214(19) 0.0075(15) 0.0119(15) 0.0074(15)
C8 0.040(2) 0.0145(16) 0.0105(16) 0.0002(13) 0.0081(14) 0.0009(15)
C9 0.0293(19) 0.0191(17) 0.0119(16) 0.0030(14) -0.0026(13) -0.0021(15)
C10 0.0157(16) 0.0194(17) 0.0192(17) 0.0022(14) 0.0047(13) -0.0034(13)
C11 0.0157(16) 0.0179(16) 0.0119(16) 0.0042(13) 0.0035(12) 0.0019(13)
C13 0.0168(16) 0.0153(16) 0.0123(16) 0.0008(13) 0.0015(13) 0.0025(13)
C14 0.0122(15) 0.0106(15) 0.0153(16) 0.0046(13) 0.0021(12) -0.0032(12)
C15 0.0157(16) 0.0188(16) 0.0160(17) 0.0030(14) -0.0008(13) -0.0007(13)
C16 0.0211(18) 0.0214(17) 0.0178(18) -0.0004(14) 0.0034(14) 0.0050(14)
C17 0.0142(16) 0.0208(17) 0.0223(18) 0.0079(14) 0.0039(13) 0.0051(13)
C18 0.0147(16) 0.0242(18) 0.0105(16) 0.0031(14) -0.0012(12) -0.0032(13)
C19 0.0143(16) 0.0142(16) 0.0175(17) 0.0004(13) 0.0030(13) -0.0034(12)
C20 0.0205(17) 0.0102(15) 0.0167(17) -0.0054(13) 0.0025(13) -0.0024(13)
C21 0.0231(18) 0.0139(16) 0.0142(16) 0.0004(13) 0.0032(13) -0.0022(13)
C22 0.0207(18) 0.0173(16) 0.0179(17) -0.0032(14) 0.0055(14) -0.0055(13)
C23 0.0197(18) 0.0196(17) 0.0195(18) -0.0048(14) 0.0001(14) -0.0013(14)
C24 0.0163(18) 0.034(2) 0.034(2) -0.0037(17) 0.0009(15) -0.0002(15)
C25 0.0267(19) 0.0226(18) 0.0206(18) 0.0042(15) -0.0025(15) -0.0060(15)
C26 0.0245(19) 0.0182(17) 0.0185(18) 0.0038(14) 0.0007(14) -0.0057(14)
C27 0.0219(17) 0.0068(14) 0.0160(17) 0.0043(13) 0.0074(13) 0.0055(12)
C28 0.0133(16) 0.0144(16) 0.0229(18) 0.0015(14) 0.0037(13) 0.0050(13)
C29 0.0232(18) 0.0148(16) 0.032(2) 0.0080(15) 0.0141(15) 0.0063(14)
C30 0.036(2) 0.0203(18) 0.024(2) 0.0049(15) 0.0194(16) 0.0092(16)
C31 0.0261(18) 0.0099(15) 0.0192(18) -0.0011(13) 0.0072(14) 0.0005(13)
C32 0.0160(16) 0.0102(14) 0.0156(16) -0.0011(13) 0.0044(12) -0.0006(13)
C33 0.0147(16) 0.0107(15) 0.0118(16) 0.0008(12) 0.0024(12) -0.0001(12)
C34 0.0196(16) 0.0076(15) 0.0112(15) -0.0035(12) 0.0028(12) -0.0037(12)
C35 0.0206(17) 0.0111(15) 0.0116(15) 0.0002(12) 0.0072(12) -0.0003(12)
C36 0.0167(17) 0.0187(17) 0.0214(18) -0.0037(14) 0.0060(14) 0.0005(13)
C37 0.0184(17) 0.0099(15) 0.0165(17) -0.0054(13) 0.0011(13) 0.0015(12)
C38 0.0194(19) 0.038(2) 0.038(2) 0.0112(18) -0.0012(16) 0.0031(16)
C39 0.0256(18) 0.0146(16) 0.0094(15) 0.0030(13) 0.0031(13) -0.0063(13)
C40 0.0170(16) 0.0166(16) 0.0151(16) -0.0037(13) 0.0048(13) -0.0057(13)
C41 0.0119(15) 0.0149(16) 0.0194(17) 0.0044(13) 0.0005(13) -0.0005(12)
C43 0.0144(16) 0.0142(15) 0.0110(16) 0.0011(13) 0.0017(12) 0.0029(12)
C44 0.0126(16) 0.0175(16) 0.0132(16) -0.0007(13) -0.0029(12) -0.0042(13)
C45 0.0198(17) 0.0136(16) 0.0175(17) 0.0017(13) 0.0025(13) -0.0024(13)
C46 0.0174(17) 0.0132(15) 0.0147(16) 0.0038(13) 0.0016(13) 0.0048(13)
C47 0.0161(17) 0.0215(18) 0.030(2) -0.0004(15) 0.0020(14) 0.0061(14)
C48 0.0134(16) 0.0195(17) 0.0159(17) -0.0004(13) -0.0002(13) -0.0022(13)
C49 0.0187(17) 0.0108(15) 0.0155(16) 0.0002(13) 0.0006(13) -0.0018(13)
C50 0.0137(15) 0.0089(15) 0.0146(16) 0.0012(12) 0.0026(12) 0.0019(12)
C51 0.0158(16) 0.0136(15) 0.0135(16) -0.0011(13) -0.0006(13) -0.0003(12)
C52 0.0234(17) 0.0172(17) 0.0176(17) 0.0016(14) 0.0108(13) 0.0017(14)
C53 0.0163(17) 0.0191(17) 0.031(2) 0.0045(15) 0.0096(14) -0.0036(14)
C54 0.0190(18) 0.0195(17) 0.0250(19) -0.0025(15) 0.0026(14) -0.0071(14)
C55 0.0221(17) 0.0164(16) 0.0122(16) 0.0001(13) 0.0025(13) -0.0034(13)
C56 0.0156(15) 0.0098(14) 0.0131(15) -0.0014(13) 0.0048(12) -0.0029(12)
C57 0.0188(16) 0.0145(16) 0.0129(16) -0.0003(13) 0.0007(13) 0.0011(13)
C58 0.0135(16) 0.0191(17) 0.0228(18) -0.0041(14) 0.0041(13) -0.0028(13)
C59 0.0180(18) 0.0299(19) 0.0190(18) 0.0003(15) 0.0070(14) -0.0084(14)
C60 0.027(2) 0.041(2) 0.0191(19) 0.0117(16) 0.0047(15) -0.0092(17)
C61 0.0139(17) 0.033(2) 0.0208(19) 0.0055(15) -0.0010(14) -0.0011(14)
F6 0.0355(13) 0.0611(15) 0.0302(12) -0.0054(11) -0.0045(10) 0.0156(11)
F62 0.0600(16) 0.0467(15) 0.0473(15) 0.0192(12) 0.0109(12) 0.0122(12)
F63 0.0789(19) 0.090(2) 0.0525(17) -0.0461(16) -0.0353(14) 0.0331(16)
F64 0.0411(14) 0.0723(17) 0.0385(14) 0.0232(13) -0.0017(11) -0.0094(12)
B2 0.040(3) 0.037(3) 0.019(2) -0.0015(19) -0.0054(19) 0.013(2)
N65 0.0332(19) 0.0333(19) 0.041(2) -0.0118(16) -0.0029(16) 0.0013(14)
C66 0.024(2) 0.0221(19) 0.044(3) -0.0039(18) -0.0048(18) 0.0002(15)
C67 0.053(3) 0.039(2) 0.040(3) -0.001(2) 0.006(2) 0.003(2)

loop_
_atom_type_symbol
_atom_type_description
_atom_type_scat_dispersion_real
_atom_type_scat_dispersion_imag
_atom_type_scat_source
C C 0.0033 0.0016 'International Tables Vol C Tables 4.2.6.8 and 6.1.1.4'
H H 0.0000 0.0000 'International Tables Vol C Tables 4.2.6.8 and 6.1.1.4'
B B 0.0013 0.0007 'International Tables Vol C Tables 4.2.6.8 and 6.1.1.4'
F F 0.0171 0.0103 'International Tables Vol C Tables 4.2.6.8 and 6.1.1.4'
N N 0.0061 0.0033 'International Tables Vol C Tables 4.2.6.8 and 6.1.1.4'
O O 0.0106 0.0060 'International Tables Vol C Tables 4.2.6.8 and 6.1.1.4'
P P 0.1023 0.0942 'International Tables Vol C Tables 4.2.6.8 and 6.1.1.4'
Rh Rh -1.1178 0.9187 'International Tables Vol C Tables 4.2.6.8 and 6.1.1.4'

loop_
_geom_angle_atom_site_label_1
_geom_angle_atom_site_label_2
_geom_angle_atom_site_label_3
_geom_angle
P1 Rh1 P2 169.03(3)
P1 Rh1 P3 81.69(3)
P2 Rh1 P3 101.13(3)
P4 Rh1 P1 98.63(3)
P4 Rh1 P2 82.01(3)
P4 Rh1 P3 161.97(3)
C3 P1 Rh1 111.96(9)
C5 P1 Rh1 123.46(9)
C5 P1 C3 100.44(13)
C5 P1 C11 103.77(13)
C11 P1 Rh1 113.41(10)
C11 P1 C3 100.83(14)
C32 P2 Rh1 112.94(9)
C32 P2 C41 100.05(13)
C41 P2 Rh1 110.26(10)
C50 P2 Rh1 125.38(9)
C50 P2 C32 106.14(13)
C50 P2 C41 98.35(13)
C1 P3 Rh1 115.17(10)
C13 P3 Rh1 107.90(10)
C13 P3 C1 99.98(13)
C27 P3 Rh1 126.87(9)
C27 P3 C1 101.97(13)
C27 P3 C13 101.05(13)
C4 P4 Rh1 116.40(10)
C4 P4 C33 99.07(13)
C33 P4 Rh1 109.50(9)
C56 P4 Rh1 124.89(10)
C56 P4 C4 102.33(13)
C56 P4 C33 100.73(13)
C23 O1 C24 117.0(2)
C17 O2 C1A 118.1(3)
C37 O3 C38 116.9(2)
C46 O5 C47 117.1(2)
C1 N1 C3 113.4(2)
C20 N1 C1 117.9(2)
C20 N1 C3 119.3(2)
C33 N2 C32 113.2(2)
C34 N2 C32 119.3(2)
C34 N2 C33 119.4(2)
C13 N12 C11 117.0(2)
C14 N12 C11 115.2(2)
C14 N12 C13 116.9(2)
C4 N42 C41 115.4(2)
C43 N42 C4 115.4(2)
C43 N42 C41 117.2(2)
P3 C1 H1A 109.0
P3 C1 H1B 109.0
N1 C1 P3 113.09(19)
N1 C1 H1A 109.0
N1 C1 H1B 109.0
H1A C1 H1B 107.8
O2 C1A H1AA 109.5
O2 C1A H1AB 109.5
O2 C1A H1AC 109.5
H1AA C1A H1AB 109.5
H1AA C1A H1AC 109.5
H1AB C1A H1AC 109.5
C30 C1B H1BA 120.1
C30 C1B C31 119.7(3)
C31 C1B H1BA 120.1
P1 C3 H3A 108.3
P1 C3 H3B 108.3
N1 C3 P1 116.05(19)
N1 C3 H3A 108.3
N1 C3 H3B 108.3
H3A C3 H3B 107.4
P4 C4 H4A 109.6
P4 C4 H4B 109.6
N42 C4 P4 110.22(19)
N42 C4 H4A 109.6
N42 C4 H4B 109.6
H4A C4 H4B 108.1
C6 C5 P1 122.8(2)
C10 C5 P1 118.3(2)
C10 C5 C6 118.8(3)
C5 C6 H6 119.9
C7 C6 C5 120.3(3)
C7 C6 H6 119.9
C6 C7 H7 119.9
C8 C7 C6 120.3(3)
C8 C7 H7 119.9
C7 C8 H8 119.9
C7 C8 C9 120.3(3)
C9 C8 H8 119.9
C8 C9 H9 120.2
C8 C9 C10 119.5(3)
C10 C9 H9 120.2
C5 C10 H10 119.6
C9 C10 C5 120.8(3)
C9 C10 H10 119.6
P1 C11 H11A 109.3
P1 C11 H11B 109.3
N12 C11 P1 111.44(19)
N12 C11 H11A 109.3
N12 C11 H11B 109.3
H11A C11 H11B 108.0
P3 C13 H13A 109.4
P3 C13 H13B 109.4
N12 C13 P3 110.95(19)
N12 C13 H13A 109.4
N12 C13 H13B 109.4
H13A C13 H13B 108.0
C15 C14 N12 118.3(3)
C19 C14 N12 123.4(3)
C19 C14 C15 118.2(3)
C14 C15 H15 119.5
C16 C15 C14 121.0(3)
C16 C15 H15 119.5
C15 C16 H16 119.9
C15 C16 C17 120.3(3)
C17 C16 H16 119.9
O2 C17 C16 115.5(3)
C18 C17 O2 124.9(3)
C18 C17 C16 119.5(3)
C17 C18 H18 119.9
C17 C18 C19 120.2(3)
C19 C18 H18 119.9
C14 C19 C18 120.7(3)
C14 C19 H19 119.6
C18 C19 H19 119.6
C21 C20 N1 119.8(3)
C26 C20 N1 122.8(3)
C26 C20 C21 117.3(3)
C20 C21 H21 119.3
C22 C21 C20 121.4(3)
C22 C21 H21 119.3
C21 C22 H22 119.9
C23 C22 C21 120.2(3)
C23 C22 H22 119.9
O1 C23 C22 125.0(3)
O1 C23 C25 116.1(3)
C22 C23 C25 118.8(3)
O1 C24 H24A 109.5
O1 C24 H24B 109.5
O1 C24 H24C 109.5
H24A C24 H24B 109.5
H24A C24 H24C 109.5
H24B C24 H24C 109.5
C23 C25 H25 119.5
C26 C25 C23 121.1(3)
C26 C25 H25 119.5
C20 C26 H26 119.4
C25 C26 C20 121.2(3)
C25 C26 H26 119.4
C28 C27 P3 120.2(2)
C28 C27 C31 118.7(3)
C31 C27 P3 121.1(2)
C27 C28 H28 119.9
C29 C28 C27 120.3(3)
C29 C28 H28 119.9
C28 C29 H29 119.9
C30 C29 C28 120.2(3)
C30 C29 H29 119.9
C1B C30 H30 119.9
C29 C30 C1B 120.2(3)
C29 C30 H30 119.9
C1B C31 C27 120.9(3)
C1B C31 H31 119.5
C27 C31 H31 119.5
P2 C32 H32A 109.2
P2 C32 H32B 109.2
N2 C32 P2 112.22(19)
N2 C32 H32A 109.2
N2 C32 H32B 109.2
H32A C32 H32B 107.9
P4 C33 H33A 108.3
P4 C33 H33B 108.3
N2 C33 P4 115.88(19)
N2 C33 H33A 108.3
N2 C33 H33B 108.3
H33A C33 H33B 107.4
C35 C34 N2 121.6(3)
C35 C34 C40 116.7(3)
C40 C34 N2 121.3(3)
C34 C35 H35 118.9
C36 C35 C34 122.1(3)
C36 C35 H35 118.9
C35 C36 H36 119.9
C37 C36 C35 120.1(3)
C37 C36 H36 119.9
O3 C37 C36 124.8(3)
O3 C37 C39 116.5(3)
C39 C37 C36 118.6(3)
O3 C38 H38A 109.5
O3 C38 H38B 109.5
O3 C38 H38C 109.5
H38A C38 H38B 109.5
H38A C38 H38C 109.5
H38B C38 H38C 109.5
C37 C39 H39 119.2
C37 C39 C40 121.5(3)
C40 C39 H39 119.2
C34 C40 H40 119.6
C39 C40 C34 120.8(3)
C39 C40 H40 119.6
P2 C41 H41A 109.3
P2 C41 H41B 109.3
N42 C41 P2 111.60(19)
N42 C41 H41A 109.3
N42 C41 H41B 109.3
H41A C41 H41B 108.0
C44 C43 N42 118.4(3)
C49 C43 N42 123.5(3)
C49 C43 C44 118.0(3)
C43 C44 H44 119.4
C45 C44 C43 121.3(3)
C45 C44 H44 119.4
C44 C45 H45 120.0
C44 C45 C46 120.0(3)
C46 C45 H45 120.0
O5 C46 C45 115.7(3)
O5 C46 C48 124.9(3)
C48 C46 C45 119.4(3)
O5 C47 H47A 109.5
O5 C47 H47B 109.5
O5 C47 H47C 109.5
H47A C47 H47B 109.5
H47A C47 H47C 109.5
H47B C47 H47C 109.5
C46 C48 H48 120.1
C46 C48 C49 119.8(3)
C49 C48 H48 120.1
C43 C49 C48 121.5(3)
C43 C49 H49 119.3
C48 C49 H49 119.3
C51 C50 P2 123.3(2)
C55 C50 P2 118.1(2)
C55 C50 C51 118.6(3)
C50 C51 H51 119.7
C52 C51 C50 120.6(3)
C52 C51 H51 119.7
C51 C52 H52 120.0
C51 C52 C53 120.0(3)
C53 C52 H52 120.0
C52 C53 H53 119.9
C54 C53 C52 120.2(3)
C54 C53 H53 119.9
C53 C54 H54 120.1
C53 C54 C55 119.7(3)
C55 C54 H54 120.1
C50 C55 H55 119.6
C54 C55 C50 120.9(3)
C54 C55 H55 119.6
C57 C56 P4 118.1(2)
C61 C56 P4 124.0(2)
C61 C56 C57 117.9(3)
C56 C57 H57 119.4
C58 C57 C56 121.2(3)
C58 C57 H57 119.4
C57 C58 H58 119.9
C57 C58 C59 120.1(3)
C59 C58 H58 119.9
C58 C59 H59 120.3
C60 C59 C58 119.3(3)
C60 C59 H59 120.3
C59 C60 H60 119.6
C59 C60 C61 120.8(3)
C61 C60 H60 119.6
C56 C61 H61 119.7
C60 C61 C56 120.7(3)
C60 C61 H61 119.7
F6 B2 F62 108.8(3)
F63 B2 F6 108.9(3)
F63 B2 F62 108.6(3)
F63 B2 F64 112.7(4)
F64 B2 F6 109.9(3)
F64 B2 F62 107.7(3)
N65 C66 C67 178.2(4)
C66 C67 H67A 109.5
C66 C67 H67B 109.5
C66 C67 H67C 109.5
H67A C67 H67B 109.5
H67A C67 H67C 109.5
H67B C67 H67C 109.5

loop_
_geom_bond_atom_site_label_1
_geom_bond_atom_site_label_2
_geom_bond_distance
Rh1 P1 2.2784(8)
Rh1 P2 2.2878(8)
Rh1 P3 2.2955(8)
Rh1 P4 2.2764(8)
P1 C3 1.891(3)
P1 C5 1.826(3)
P1 C11 1.860(3)
P2 C32 1.868(3)
P2 C41 1.873(3)
P2 C50 1.822(3)
P3 C1 1.874(3)
P3 C13 1.869(3)
P3 C27 1.836(3)
P4 C4 1.854(3)
P4 C33 1.888(3)
P4 C56 1.829(3)
O1 C23 1.374(4)
O1 C24 1.421(4)
O2 C1A 1.401(4)
O2 C17 1.381(3)
O3 C37 1.375(3)
O3 C38 1.427(4)
O5 C46 1.371(3)
O5 C47 1.432(4)
N1 C1 1.448(4)
N1 C3 1.450(4)
N1 C20 1.412(4)
N2 C32 1.459(4)
N2 C33 1.445(3)
N2 C34 1.416(4)
N12 C11 1.462(4)
N12 C13 1.458(4)
N12 C14 1.432(4)
N42 C4 1.465(4)
N42 C41 1.465(4)
N42 C43 1.434(4)
C1 H1A 0.9900
C1 H1B 0.9900
C1A H1AA 0.9800
C1A H1AB 0.9800
C1A H1AC 0.9800
C1B H1BA 0.9500
C1B C30 1.378(5)
C1B C31 1.385(4)
C3 H3A 0.9900
C3 H3B 0.9900
C4 H4A 0.9900
C4 H4B 0.9900
C5 C6 1.388(4)
C5 C10 1.390(4)
C6 H6 0.9500
C6 C7 1.386(4)
C7 H7 0.9500
C7 C8 1.372(4)
C8 H8 0.9500
C8 C9 1.382(4)
C9 H9 0.9500
C9 C10 1.386(4)
C10 H10 0.9500
C11 H11A 0.9900
C11 H11B 0.9900
C13 H13A 0.9900
C13 H13B 0.9900
C14 C15 1.403(4)
C14 C19 1.386(4)
C15 H15 0.9500
C15 C16 1.378(4)
C16 H16 0.9500
C16 C17 1.390(4)
C17 C18 1.379(4)
C18 H18 0.9500
C18 C19 1.399(4)
C19 H19 0.9500
C20 C21 1.401(4)
C20 C26 1.396(4)
C21 H21 0.9500
C21 C22 1.390(4)
C22 H22 0.9500
C22 C23 1.384(4)
C23 C25 1.388(4)
C24 H24A 0.9800
C24 H24B 0.9800
C24 H24C 0.9800
C25 H25 0.9500
C25 C26 1.378(4)
C26 H26 0.9500
C27 C28 1.391(4)
C27 C31 1.395(4)
C28 H28 0.9500
C28 C29 1.390(4)
C29 H29 0.9500
C29 C30 1.381(5)
C30 H30 0.9500
C31 H31 0.9500
C32 H32A 0.9900
C32 H32B 0.9900
C33 H33A 0.9900
C33 H33B 0.9900
C34 C35 1.397(4)
C34 C40 1.404(4)
C35 H35 0.9500
C35 C36 1.393(4)
C36 H36 0.9500
C36 C37 1.383(4)
C37 C39 1.382(4)
C38 H38A 0.9800
C38 H38B 0.9800
C38 H38C 0.9800
C39 H39 0.9500
C39 C40 1.386(4)
C40 H40 0.9500
C41 H41A 0.9900
C41 H41B 0.9900
C43 C44 1.398(4)
C43 C49 1.383(4)
C44 H44 0.9500
C44 C45 1.388(4)
C45 H45 0.9500
C45 C46 1.397(4)
C46 C48 1.387(4)
C47 H47A 0.9800
C47 H47B 0.9800
C47 H47C 0.9800
C48 H48 0.9500
C48 C49 1.401(4)
C49 H49 0.9500
C50 C51 1.395(4)
C50 C55 1.394(4)
C51 H51 0.9500
C51 C52 1.386(4)
C52 H52 0.9500
C52 C53 1.386(4)
C53 H53 0.9500
C53 C54 1.382(4)
C54 H54 0.9500
C54 C55 1.387(4)
C55 H55 0.9500
C56 C57 1.400(4)
C56 C61 1.388(4)
C57 H57 0.9500
C57 C58 1.381(4)
C58 H58 0.9500
C58 C59 1.381(4)
C59 H59 0.9500
C59 C60 1.378(4)
C60 H60 0.9500
C60 C61 1.384(4)
C61 H61 0.9500
F6 B2 1.392(5)
F62 B2 1.399(5)
F63 B2 1.364(5)
F64 B2 1.375(5)
N65 C66 1.135(5)
C66 C67 1.463(6)
C67 H67A 0.9800
C67 H67B 0.9800
C67 H67C 0.9800

loop_
_geom_torsion_atom_site_label_1
_geom_torsion_atom_site_label_2
_geom_torsion_atom_site_label_3
_geom_torsion_atom_site_label_4
_geom_torsion
Rh1 P1 C3 N1 -13.9(2)
Rh1 P1 C5 C6 136.4(2)
Rh1 P1 C5 C10 -48.4(3)
Rh1 P1 C11 N12 65.0(2)
Rh1 P2 C32 N2 6.0(2)
Rh1 P2 C41 N42 -73.3(2)
Rh1 P2 C50 C51 112.8(2)
Rh1 P2 C50 C55 -70.1(3)
Rh1 P3 C1 N1 0.6(2)
Rh1 P3 C13 N12 -75.4(2)
Rh1 P3 C27 C28 85.4(2)
Rh1 P3 C27 C31 -96.7(2)
Rh1 P4 C4 N42 65.0(2)
Rh1 P4 C33 N2 -10.8(2)
Rh1 P4 C56 C57 -54.5(3)
Rh1 P4 C56 C61 127.3(2)
P1 C5 C6 C7 172.5(2)
P1 C5 C10 C9 -172.4(2)
P2 C50 C51 C52 176.3(2)
P2 C50 C55 C54 -176.7(2)
P3 C27 C28 C29 176.5(2)
P3 C27 C31 C1B -177.4(2)
P4 C56 C57 C58 -176.7(2)
P4 C56 C61 C60 176.7(3)
O1 C23 C25 C26 -178.4(3)
O2 C17 C18 C19 179.0(3)
O3 C37 C39 C40 179.6(3)
O5 C46 C48 C49 179.0(3)
N1 C20 C21 C22 -174.1(3)
N1 C20 C26 C25 173.2(3)
N2 C34 C35 C36 170.0(3)
N2 C34 C40 C39 -170.0(3)
N12 C14 C15 C16 -177.8(3)
N12 C14 C19 C18 176.3(3)
N42 C43 C44 C45 -177.1(3)
N42 C43 C49 C48 176.4(3)
C1 P3 C13 N12 45.3(2)
C1 P3 C27 C28 -49.3(3)
C1 P3 C27 C31 128.7(2)
C1 N1 C3 P1 -63.2(3)
C1 N1 C20 C21 -43.0(4)
C1 N1 C20 C26 142.1(3)
C1A O2 C17 C16 -164.0(3)
C1A O2 C17 C18 16.7(5)
C3 P1 C5 C6 -98.3(3)
C3 P1 C5 C10 76.9(2)
C3 P1 C11 N12 -54.8(2)
C3 N1 C1 P3 69.8(3)
C3 N1 C20 C21 172.7(3)
C3 N1 C20 C26 -2.3(4)
C4 P4 C33 N2 111.5(2)
C4 P4 C56 C57 170.5(2)
C4 P4 C56 C61 -7.8(3)
C4 N42 C41 P2 74.2(3)
C4 N42 C43 C44 -65.1(3)
C4 N42 C43 C49 117.6(3)
C5 P1 C3 N1 -146.6(2)
C5 P1 C11 N12 -158.6(2)
C5 C6 C7 C8 0.7(5)
C6 C5 C10 C9 3.0(4)
C6 C7 C8 C9 1.1(5)
C7 C8 C9 C10 -0.7(5)
C8 C9 C10 C5 -1.3(5)
C10 C5 C6 C7 -2.6(5)
C11 P1 C3 N1 107.0(2)
C11 P1 C5 C6 5.7(3)
C11 P1 C5 C10 -179.1(2)
C11 N12 C13 P3 72.4(3)
C11 N12 C14 C15 -61.9(3)
C11 N12 C14 C19 121.0(3)
C13 P3 C1 N1 -114.8(2)
C13 P3 C27 C28 -152.1(2)
C13 P3 C27 C31 25.8(3)
C13 N12 C11 P1 -65.3(3)
C13 N12 C14 C15 155.0(3)
C13 N12 C14 C19 -22.1(4)
C14 N12 C11 P1 151.7(2)
C14 N12 C13 P3 -145.2(2)
C14 C15 C16 C17 1.4(5)
C15 C14 C19 C18 -0.8(4)
C15 C16 C17 O2 179.6(3)
C15 C16 C17 C18 -1.0(5)
C16 C17 C18 C19 -0.3(5)
C17 C18 C19 C14 1.2(4)
C19 C14 C15 C16 -0.5(4)
C20 N1 C1 P3 -76.5(3)
C20 N1 C3 P1 82.6(3)
C20 C21 C22 C23 0.5(5)
C21 C20 C26 C25 -1.9(4)
C21 C22 C23 O1 177.5(3)
C21 C22 C23 C25 -1.3(5)
C22 C23 C25 C26 0.5(5)
C23 C25 C26 C20 1.1(5)
C24 O1 C23 C22 -1.4(4)
C24 O1 C23 C25 177.5(3)
C26 C20 C21 C22 1.1(4)
C27 P3 C1 N1 141.6(2)
C27 P3 C13 N12 149.7(2)
C27 C28 C29 C30 0.7(4)
C28 C27 C31 C1B 0.6(4)
C28 C29 C30 C1B 1.1(5)
C30 C1B C31 C27 1.2(5)
C31 C1B C30 C29 -2.0(5)
C31 C27 C28 C29 -1.5(4)
C32 P2 C41 N42 45.9(2)
C32 P2 C50 C51 -21.9(3)
C32 P2 C50 C55 155.2(2)
C32 N2 C33 P4 -67.1(3)
C32 N2 C34 C35 165.8(3)
C32 N2 C34 C40 -22.1(4)
C33 P4 C4 N42 -52.2(2)
C33 P4 C56 C57 68.6(2)
C33 P4 C56 C61 -109.6(3)
C33 N2 C32 P2 68.8(3)
C33 N2 C34 C35 19.4(4)
C33 N2 C34 C40 -168.5(3)
C34 N2 C32 P2 -79.6(3)
C34 N2 C33 P4 81.2(3)
C34 C35 C36 C37 1.5(4)
C35 C34 C40 C39 2.5(4)
C35 C36 C37 O3 -179.5(3)
C35 C36 C37 C39 -0.3(4)
C36 C37 C39 C40 0.3(4)
C37 C39 C40 C34 -1.5(4)
C38 O3 C37 C36 10.6(4)
C38 O3 C37 C39 -168.6(3)
C40 C34 C35 C36 -2.5(4)
C41 P2 C32 N2 -111.2(2)
C41 P2 C50 C51 -125.0(3)
C41 P2 C50 C55 52.2(3)
C41 N42 C4 P4 -67.3(3)
C41 N42 C43 C44 153.8(3)
C41 N42 C43 C49 -23.5(4)
C43 N42 C4 P4 150.9(2)
C43 N42 C41 P2 -144.7(2)
C43 C44 C45 C46 -0.1(4)
C44 C43 C49 C48 -0.9(4)
C44 C45 C46 O5 -179.5(3)
C44 C45 C46 C48 0.4(4)
C45 C46 C48 C49 -0.9(4)
C46 C48 C49 C43 1.2(4)
C47 O5 C46 C45 -172.0(3)
C47 O5 C46 C48 8.1(4)
C49 C43 C44 C45 0.4(4)
C50 P2 C32 N2 146.9(2)
C50 P2 C41 N42 154.0(2)
C50 C51 C52 C53 0.1(4)
C51 C50 C55 C54 0.6(4)
C51 C52 C53 C54 0.8(5)
C52 C53 C54 C55 -1.0(5)
C53 C54 C55 C50 0.3(5)
C55 C50 C51 C52 -0.8(4)
C56 P4 C4 N42 -155.4(2)
C56 P4 C33 N2 -144.0(2)
C56 C57 C58 C59 -0.5(5)
C57 C56 C61 C60 -1.6(5)
C57 C58 C59 C60 -0.8(5)
C58 C59 C60 C61 0.9(5)
C59 C60 C61 C56 0.3(5)
C61 C56 C57 C58 1.7(4)
